data_2022346
loop_
_publ_author_name
'Lal Zakaria, Negin'
'Pourayoubi, Mehrdad'
'Eghbali Toularoud, Mahsa'
'Du\<sek, Michal'
'Skorepova, Eliska'

_publ_section_title
;
 Structural differences/similarities of diastereotopic groups in three new
 chiral phosphoramides
;
_journal_coeditor_code FP3087
_journal_issue 4
_journal_name_full 'Acta Crystallographica Section C'
_journal_page_first 186
_journal_page_last 196
_journal_paper_doi 10.1107/S2053229621002047
_journal_volume 77
_journal_year 2021
_chemical_absolute_configuration ad
_chemical_formula_iupac 'C21 H22 N1 O3 P1'
_chemical_formula_moiety 'C21 H22 N1 O3 P1'
_chemical_formula_sum 'C21 H22 N O3 P'
_chemical_formula_weight 367.38
_chemical_melting_point ?
_chemical_name_systematic
;
Diphenyl [(<i>S</i>)-(-)-\a-4-dimethylbenzylamido]phosphate
;
_space_group_IT_number 4
_space_group_name_Hall 'P 2yb'
_space_group_name_H-M_alt 'P 1 21 1'
_symmetry_cell_setting monoclinic
_symmetry_space_group_name_H-M 'P 1 21 1'
_atom_sites_solution_hydrogens difmap
_atom_sites_solution_primary direct
_audit_creation_method CRYSTALS_ver_14.61_build_6999
_cell_angle_alpha 90
_cell_angle_beta 96.6380(9)
_cell_angle_gamma 90
_cell_formula_units_Z 4
_cell_length_a 11.67390(10)
_cell_length_b 7.27830(10)
_cell_length_c 22.3071(2)
_cell_measurement_reflns_used 15780
_cell_measurement_temperature 120
_cell_measurement_theta_max 68
_cell_measurement_theta_min 4
_cell_volume 1882.64(4)
_computing_cell_refinement
;
CrysAlis PRO (Rigaku OD, 2017)
;
_computing_data_collection
;
GEMINI (Oxford Diffraction, 2006)
;
_computing_data_reduction
;
CrysAlis PRO (Rigaku OD, 2017)
;
_computing_molecular_graphics
;
CAMERON (Watkin <i>et al.</i>,  1996)
;
_computing_publication_material
;
CRYSTALS (Betteridge <i>et al.</i>,  2003)
;
_computing_structure_refinement
;
CRYSTALS (Betteridge <i>et al.</i>,  2003)
;
_computing_structure_solution
;
SIR92 (Altomare <i>et al.</i>, 1994)
;
_diffrn_ambient_temperature 120
_diffrn_measured_fraction_theta_full 0.998
_diffrn_measured_fraction_theta_max 0.998
_diffrn_measurement_device Area
_diffrn_measurement_device_type 'Oxford Diffraction Gemini'
_diffrn_measurement_method \w
_diffrn_radiation_monochromator graphite
_diffrn_radiation_type 'Cu K\a'
_diffrn_radiation_wavelength 1.54184
_diffrn_reflns_av_R_equivalents 0.035
_diffrn_reflns_limit_h_max 13
_diffrn_reflns_limit_h_min -13
_diffrn_reflns_limit_k_max 8
_diffrn_reflns_limit_k_min -8
_diffrn_reflns_limit_l_max 26
_diffrn_reflns_limit_l_min -25
_diffrn_reflns_number 21509
_diffrn_reflns_theta_full 67.611
_diffrn_reflns_theta_max 67.611
_diffrn_reflns_theta_min 3.812
_diffrn_standards_number 0
_exptl_absorpt_coefficient_mu 1.459
_exptl_absorpt_correction_T_max 0.81
_exptl_absorpt_correction_T_min 0.55
_exptl_absorpt_correction_type multi-scan
_exptl_absorpt_process_details
;
(CrysAlis PRO; Rigaku OD, 2017)
;
_exptl_crystal_colour colourless
_exptl_crystal_density_diffrn 1.296
_exptl_crystal_density_method 'not measured'
_exptl_crystal_description needle
_exptl_crystal_F_000 776
_exptl_crystal_size_max 0.996
_exptl_crystal_size_mid 0.207
_exptl_crystal_size_min 0.144
_refine_diff_density_max 0.32
_refine_diff_density_min -0.30
_refine_ls_abs_structure_details
;
Parsons <i>et al.</i> (2013),
2934 Friedel Pairs
;
_refine_ls_abs_structure_Flack -0.021(7)
_refine_ls_extinction_coef 3.6(10)
_refine_ls_extinction_method
;
Larson (1970), Equation 22
;
_refine_ls_goodness_of_fit_ref 0.9842
_refine_ls_hydrogen_treatment mixed
_refine_ls_matrix_type full
_refine_ls_number_parameters 479
_refine_ls_number_reflns 6650
_refine_ls_number_restraints 9
_refine_ls_R_factor_all 0.0723
_refine_ls_R_factor_gt 0.0718
_refine_ls_shift/su_max 0.0001733
_refine_ls_shift/su_mean 0.0000237
_refine_ls_structure_factor_coef Fsqd
_refine_ls_weighting_details
;
 Method= Modified Sheldrick
 w=1/[\s^2^(F^2^) + ( 0.16P)^2^ + 1.04P]
 ,where P=(max(Fo^2^,0) + 2Fc^2^)/3
;
_refine_ls_weighting_scheme calc
_refine_ls_wR_factor_all 0.1824
_refine_ls_wR_factor_gt 0.1812
_refine_ls_wR_factor_ref 0.1824
_reflns_number_gt 6508
_reflns_number_total 6650
_reflns_threshold_expression I>2.0\s(I)
_cod_data_source_file fp3087sup1.cif
_cod_data_source_block II
_cod_depositor_comments
;
The following automatic conversions were performed:

data item '_chemical_melting_point' value 'not measured' was changed
to '?' -- the value is undefined or not given.

Automatic conversion script
Id: cif_fix_values 7556 2019-12-06 15:28:31Z antanas 
;
_cod_original_sg_symbol_H-M 'P 1 21 1 '
_cod_original_formula_sum 'C21 H22 N1 O3 P1'
_cod_database_code 2022346

loop_
_symmetry_equiv_pos_as_xyz
x,y,z
-x,y+1/2,-z

loop_
_atom_site_type_symbol
_atom_site_label
_atom_site_fract_x
_atom_site_fract_y
_atom_site_fract_z
_atom_site_U_iso_or_equiv
_atom_site_adp_type
_atom_site_occupancy
_atom_site_disorder_assembly
_atom_site_disorder_group
N N1 0.3964(2) 0.0468(4) 0.27317(12) 0.0203 Uani 1.0000 . .
C C13 0.5128(3) -0.0186(5) 0.29517(14) 0.0216 Uani 1.0000 . .
C C14 0.5033(3) -0.1810(5) 0.33730(16) 0.0306 Uani 1.0000 . .
C C15 0.5806(3) -0.0682(4) 0.24347(15) 0.0197 Uani 1.0000 . .
C C20 0.6967(3) -0.0240(5) 0.24571(15) 0.0226 Uani 1.0000 . .
C C19 0.7582(3) -0.0619(5) 0.19730(16) 0.0235 Uani 1.0000 . .
C C18 0.7037(3) -0.1442(5) 0.14503(16) 0.0250 Uani 1.0000 . .
C C17 0.5886(3) -0.1948(5) 0.14403(15) 0.0251 Uani 1.0000 . .
C C16 0.5279(3) -0.1580(5) 0.19244(15) 0.0229 Uani 1.0000 . .
C C21 0.7675(3) -0.1761(7) 0.09098(17) 0.0382 Uani 1.0000 . .
O O3 0.4465(2) 0.3693(4) 0.23027(10) 0.0225 Uani 1.0000 . .
C C7 0.4461(3) 0.3733(5) 0.16733(14) 0.0199 Uani 1.0000 . .
C C12 0.5384(3) 0.2951(5) 0.14355(16) 0.0255 Uani 1.0000 . .
C C11 0.5444(3) 0.3109(5) 0.08152(16) 0.0290 Uani 1.0000 . .
C C10 0.4602(3) 0.4048(6) 0.04515(15) 0.0295 Uani 1.0000 . .
C C9 0.3679(3) 0.4816(6) 0.07042(15) 0.0287 Uani 1.0000 . .
C C8 0.3597(3) 0.4664(5) 0.13181(15) 0.0246 Uani 1.0000 . .
P P1 0.35637(6) 0.25602(14) 0.26374(3) 0.0180 Uani 1.0000 . .
O O1 0.23506(19) 0.2679(4) 0.23769(10) 0.0246 Uani 1.0000 . .
O O2 0.3884(2) 0.3628(3) 0.32602(10) 0.0240 Uani 1.0000 . .
C C1 0.3617(3) 0.3026(5) 0.38214(14) 0.0230 Uani 1.0000 . .
C C6 0.4262(3) 0.3833(6) 0.43106(16) 0.0289 Uani 1.0000 . .
C C5 0.4064(4) 0.3313(7) 0.48892(16) 0.0360 Uani 1.0000 . .
C C3 0.2571(4) 0.1258(6) 0.44756(17) 0.0346 Uani 1.0000 . .
C C2 0.2760(3) 0.1766(5) 0.38936(16) 0.0285 Uani 1.0000 . .
N N2 0.0676(2) 0.5445(4) 0.21613(13) 0.0214 Uani 1.0000 . .
C C34 -0.0539(3) 0.4896(5) 0.20444(15) 0.0221 Uani 1.0000 . .
C C35 -0.0638(3) 0.3308(5) 0.15931(16) 0.0304 Uani 1.0000 . .
C C36 -0.1062(3) 0.4345(5) 0.26153(15) 0.0210 Uani 1.0000 . .
C C41 -0.0429(3) 0.3362(5) 0.30732(16) 0.0244 Uani 1.0000 . .
C C40 -0.0927(3) 0.2797(5) 0.35766(15) 0.0255 Uani 1.0000 . .
C C39 -0.2081(3) 0.3178(5) 0.36352(15) 0.0240 Uani 1.0000 . .
C C38 -0.2716(3) 0.4177(5) 0.31749(16) 0.0250 Uani 1.0000 . .
C C37 -0.2206(3) 0.4754(5) 0.26736(15) 0.0227 Uani 1.0000 . .
C C42 -0.2625(3) 0.2482(7) 0.41730(15) 0.0334 Uani 1.0000 . .
P P2 0.11485(6) 0.75073(14) 0.22552(3) 0.0179 Uani 1.0000 . .
O O4 0.24126(19) 0.7572(4) 0.23436(10) 0.0233 Uani 1.0000 . .
O O5 0.05540(19) 0.8733(3) 0.17161(10) 0.0228 Uani 1.0000 . .
C C22 0.1020(3) 0.8753(5) 0.11603(14) 0.0214 Uani 1.0000 . .
C C27 0.0619(3) 0.7503(6) 0.07185(14) 0.0256 Uani 1.0000 . .
C C26 0.1025(3) 0.7618(6) 0.01574(14) 0.0296 Uani 1.0000 . .
C C25 0.1825(3) 0.8947(6) 0.00518(16) 0.0327 Uani 1.0000 . .
C C24 0.2234(4) 1.0158(6) 0.05033(17) 0.0373 Uani 1.0000 . .
C C23 0.1819(3) 1.0082(6) 0.10664(16) 0.0312 Uani 1.0000 . .
O O6 0.0508(2) 0.8505(3) 0.27597(10) 0.0235 Uani 1.0000 . .
C C28 0.0530(3) 0.7800(5) 0.33446(14) 0.0219 Uani 1.0000 . .
C C33 0.1483(3) 0.6930(5) 0.36425(15) 0.0269 Uani 1.0000 . .
C C32 0.1421(3) 0.6282(6) 0.42248(16) 0.0314 Uani 1.0000 . .
C C31 0.0438(4) 0.6539(6) 0.45056(16) 0.0318 Uani 1.0000 . .
C C30 -0.0500(3) 0.7430(6) 0.42011(15) 0.0317 Uani 1.0000 . .
C C29 -0.0470(3) 0.8056(5) 0.36153(16) 0.0258 Uani 1.0000 . .
C C4 0.3228(4) 0.2033(6) 0.49735(16) 0.0366 Uani 1.0000 . .
H H1c13 0.5527 0.0826 0.3182 0.0225 Uiso 1.0000 . .
H H1c14 0.5777 -0.2249 0.3532 0.0440 Uiso 1.0000 . .
H H3c14 0.4618 -0.2810 0.3157 0.0439 Uiso 1.0000 . .
H H2c14 0.4607 -0.1448 0.3699 0.0440 Uiso 1.0000 . .
H H1c20 0.7348 0.0356 0.2797 0.0238 Uiso 1.0000 . .
H H1c19 0.8365 -0.0309 0.1999 0.0250 Uiso 1.0000 . .
H H1c17 0.5516 -0.2587 0.1106 0.0279 Uiso 1.0000 . .
H H1c16 0.4508 -0.1934 0.1909 0.0249 Uiso 1.0000 . .
H H3c21 0.7171 -0.1636 0.0544 0.0543 Uiso 1.0000 . .
H H2c21 0.7996 -0.2992 0.0926 0.0543 Uiso 1.0000 . .
H H1c21 0.8295 -0.0875 0.0911 0.0542 Uiso 1.0000 . .
H H1c12 0.5956 0.2303 0.1681 0.0279 Uiso 1.0000 . .
H H1c11 0.6054 0.2560 0.0646 0.0331 Uiso 1.0000 . .
H H1c10 0.4662 0.4194 0.0043 0.0332 Uiso 1.0000 . .
H H1c9 0.3114 0.5468 0.0458 0.0320 Uiso 1.0000 . .
H H1c8 0.2980 0.5197 0.1486 0.0269 Uiso 1.0000 . .
H H1c6 0.4818 0.4733 0.4253 0.0318 Uiso 1.0000 . .
H H1c5 0.4495 0.3864 0.5220 0.0422 Uiso 1.0000 . .
H H1c3 0.1998 0.0424 0.4533 0.0379 Uiso 1.0000 . .
H H1c2 0.2316 0.1255 0.3559 0.0309 Uiso 1.0000 . .
H H1c34 -0.0971 0.5952 0.1858 0.0236 Uiso 1.0000 . .
H H1c35 -0.1434 0.2952 0.1503 0.0420 Uiso 1.0000 . .
H H2c35 -0.0342 0.3691 0.1228 0.0423 Uiso 1.0000 . .
H H3c35 -0.0197 0.2258 0.1763 0.0418 Uiso 1.0000 . .
H H1c41 0.0346 0.3082 0.3044 0.0260 Uiso 1.0000 . .
H H1c40 -0.0483 0.2114 0.3877 0.0289 Uiso 1.0000 . .
H H1c38 -0.3486 0.4461 0.3206 0.0278 Uiso 1.0000 . .
H H1c37 -0.2649 0.5433 0.2370 0.0249 Uiso 1.0000 . .
H H3c42 -0.3453 0.2549 0.4100 0.0461 Uiso 1.0000 . .
H H2c42 -0.2415 0.1195 0.4246 0.0460 Uiso 1.0000 . .
H H1c42 -0.2369 0.3187 0.4525 0.0462 Uiso 1.0000 . .
H H1c27 0.0087 0.6591 0.0796 0.0269 Uiso 1.0000 . .
H H1c26 0.0764 0.6759 -0.0144 0.0331 Uiso 1.0000 . .
H H1c25 0.2078 0.9067 -0.0327 0.0371 Uiso 1.0000 . .
H H1c24 0.2785 1.1018 0.0432 0.0418 Uiso 1.0000 . .
H H1c23 0.2075 1.0922 0.1366 0.0339 Uiso 1.0000 . .
H H1c33 0.2155 0.6763 0.3462 0.0300 Uiso 1.0000 . .
H H1c32 0.2051 0.5666 0.4430 0.0340 Uiso 1.0000 . .
H H1c31 0.0406 0.6095 0.4896 0.0350 Uiso 1.0000 . .
H H1c30 -0.1165 0.7585 0.4388 0.0351 Uiso 1.0000 . .
H H1c29 -0.1100 0.8667 0.3409 0.0290 Uiso 1.0000 . .
H H1c4 0.3119 0.1633 0.5361 0.0401 Uiso 1.0000 . .
H H1n2 0.1182(17) 0.457(3) 0.2231(18) 0.026(2) Uiso 1.0000 . .
H H1n1 0.3456(19) -0.035(3) 0.2610(17) 0.024(2) Uiso 1.0000 . .

loop_
_atom_site_aniso_label
_atom_site_aniso_U_11
_atom_site_aniso_U_22
_atom_site_aniso_U_33
_atom_site_aniso_U_12
_atom_site_aniso_U_13
_atom_site_aniso_U_23
N1 0.0168(13) 0.0203(14) 0.0234(14) -0.0001(11) 0.0004(10) -0.0020(11)
C13 0.0206(15) 0.0238(17) 0.0192(15) 0.0027(13) -0.0030(12) -0.0027(13)
C14 0.0330(18) 0.036(2) 0.0226(16) 0.0074(15) 0.0025(14) 0.0060(15)
C15 0.0212(16) 0.0154(15) 0.0218(15) 0.0019(12) 0.0003(12) 0.0008(12)
C20 0.0203(16) 0.0191(16) 0.0269(16) 0.0021(13) -0.0039(13) 0.0002(14)
C19 0.0168(14) 0.0211(17) 0.0324(18) 0.0009(13) 0.0020(13) 0.0042(14)
C18 0.0231(16) 0.0264(18) 0.0258(17) 0.0065(14) 0.0044(13) 0.0059(14)
C17 0.0262(17) 0.0273(19) 0.0211(15) -0.0007(13) 0.0006(13) -0.0029(13)
C16 0.0199(15) 0.0247(17) 0.0238(16) -0.0030(14) 0.0020(12) -0.0032(13)
C21 0.0284(18) 0.058(3) 0.0293(18) 0.0075(18) 0.0081(15) 0.0037(18)
O3 0.0239(11) 0.0273(13) 0.0163(11) -0.0048(10) 0.0021(8) 0.0006(9)
C7 0.0228(16) 0.0211(16) 0.0162(14) -0.0035(13) 0.0035(12) 0.0001(12)
C12 0.0242(16) 0.0257(19) 0.0272(16) 0.0022(13) 0.0047(13) 0.0049(13)
C11 0.0303(17) 0.031(2) 0.0284(17) -0.0002(14) 0.0129(14) -0.0012(14)
C10 0.0340(19) 0.036(2) 0.0193(16) -0.0060(15) 0.0051(13) 0.0006(14)
C9 0.0291(17) 0.034(2) 0.0221(16) -0.0007(15) -0.0021(13) 0.0031(15)
C8 0.0206(15) 0.0288(18) 0.0244(16) 0.0003(14) 0.0029(12) 0.0003(14)
P1 0.0180(4) 0.0188(4) 0.0172(4) 0.0008(3) 0.0024(3) 0.0003(3)
O1 0.0197(11) 0.0248(12) 0.0290(11) 0.0040(10) 0.0018(8) 0.0016(10)
O2 0.0330(13) 0.0220(12) 0.0177(11) -0.0023(10) 0.0061(9) -0.0024(9)
C1 0.0256(16) 0.0256(18) 0.0183(14) 0.0058(13) 0.0045(12) 0.0005(12)
C6 0.0254(18) 0.036(2) 0.0255(17) 0.0044(15) 0.0017(13) -0.0028(15)
C5 0.0332(18) 0.054(3) 0.0201(16) 0.0091(19) -0.0005(14) -0.0031(17)
C3 0.036(2) 0.038(2) 0.0334(19) 0.0041(17) 0.0164(16) 0.0062(17)
C2 0.0320(19) 0.0301(19) 0.0243(17) 0.0024(15) 0.0074(14) -0.0009(14)
N2 0.0174(13) 0.0186(14) 0.0275(14) 0.0024(11) 0.0006(10) 0.0016(11)
C34 0.0186(15) 0.0227(17) 0.0241(16) -0.0020(13) -0.0017(12) 0.0055(13)
C35 0.0344(19) 0.0318(19) 0.0241(17) -0.0096(16) 0.0002(14) -0.0002(15)
C36 0.0216(16) 0.0182(16) 0.0226(15) -0.0040(13) 0.0003(12) -0.0005(13)
C41 0.0197(15) 0.0243(17) 0.0287(17) 0.0010(13) 0.0007(13) 0.0017(14)
C40 0.0251(16) 0.0276(19) 0.0226(15) 0.0021(14) -0.0020(12) 0.0006(14)
C39 0.0282(17) 0.0234(17) 0.0201(15) -0.0023(13) 0.0018(13) -0.0051(13)
C38 0.0184(16) 0.0248(18) 0.0316(18) 0.0008(13) 0.0020(13) -0.0051(14)
C37 0.0189(15) 0.0193(16) 0.0286(17) 0.0001(13) -0.0025(13) -0.0017(14)
C42 0.0316(18) 0.045(2) 0.0245(16) 0.0009(18) 0.0062(13) -0.0012(18)
P2 0.0171(4) 0.0189(4) 0.0177(4) 0.0002(3) 0.0024(3) 0.0002(3)
O4 0.0203(11) 0.0251(12) 0.0243(10) -0.0022(11) 0.0013(8) -0.0008(10)
O5 0.0247(11) 0.0243(13) 0.0201(11) 0.0035(10) 0.0057(9) 0.0040(9)
C22 0.0213(15) 0.0257(18) 0.0174(15) 0.0038(14) 0.0024(12) 0.0024(13)
C27 0.0260(15) 0.0247(16) 0.0261(15) -0.0004(15) 0.0034(12) 0.0020(15)
C26 0.0324(17) 0.034(2) 0.0221(15) 0.0060(18) 0.0026(13) -0.0029(16)
C25 0.037(2) 0.040(2) 0.0217(16) 0.0045(16) 0.0084(14) 0.0066(15)
C24 0.041(2) 0.042(2) 0.0304(19) -0.0128(18) 0.0093(16) 0.0057(16)
C23 0.037(2) 0.033(2) 0.0239(17) -0.0098(16) 0.0026(14) 0.0006(15)
O6 0.0278(12) 0.0244(13) 0.0188(11) 0.0049(10) 0.0047(9) 0.0010(9)
C28 0.0255(16) 0.0229(17) 0.0174(14) -0.0010(13) 0.0023(12) -0.0016(13)
C33 0.0251(17) 0.033(2) 0.0223(16) 0.0028(14) 0.0034(13) -0.0040(13)
C32 0.0327(19) 0.039(2) 0.0205(16) 0.0075(16) -0.0038(14) 0.0001(15)
C31 0.041(2) 0.036(2) 0.0184(16) -0.0018(17) 0.0043(14) -0.0003(15)
C30 0.0292(17) 0.040(2) 0.0275(16) -0.0004(17) 0.0095(13) 0.0007(17)
C29 0.0229(16) 0.0291(19) 0.0251(16) 0.0037(13) 0.0018(13) -0.0011(14)
C4 0.041(2) 0.050(3) 0.0200(16) 0.0150(18) 0.0082(14) 0.0072(16)

loop_
_atom_type_symbol
_atom_type_scat_Cromer_Mann_a1
_atom_type_scat_Cromer_Mann_a2
_atom_type_scat_Cromer_Mann_a3
_atom_type_scat_Cromer_Mann_a4
_atom_type_scat_Cromer_Mann_b1
_atom_type_scat_Cromer_Mann_b2
_atom_type_scat_Cromer_Mann_b3
_atom_type_scat_Cromer_Mann_b4
_atom_type_scat_Cromer_Mann_c
_atom_type_scat_dispersion_real
_atom_type_scat_dispersion_imag
_atom_type_scat_source
C 2.3100 1.0200 1.5886 0.8650 20.8439 10.2075 0.5687 51.6512 0.2156 0.0181 0.0091 'International Tables Vol C 4.2.6.8 and 6.1.1.4'
H 0.4930 0.3229 0.1402 0.0408 10.5109 26.1257 3.1424 57.7998 0.0030 0.0000 0.0000 'International Tables Vol C 4.2.6.8 and 6.1.1.4'
O 3.0485 2.2868 1.5463 0.8670 13.2771 5.7011 0.3239 32.9089 0.2508 0.0492 0.0322 'International Tables Vol C 4.2.6.8 and 6.1.1.4'
N 12.2126 3.1322 2.0125 1.1663 0.0057 9.8933 28.9975 0.5826 -11.5290 0.0311 0.0180 'International Tables Vol C 4.2.6.8 and 6.1.1.4'
P 6.4345 4.1791 1.7800 1.4908 1.9067 27.1570 0.5260 68.1645 1.1149 0.2955 0.4335 'International Tables Vol C 4.2.6.8 and 6.1.1.4'

loop_
_geom_angle_atom_site_label_1
_geom_angle_atom_site_label_2
_geom_angle_atom_site_label_3
_geom_angle_site_symmetry_1
_geom_angle_site_symmetry_2
_geom_angle_site_symmetry_3
_geom_angle
_geom_angle_publ_flag
C13 N1 P1 . . . 126.7(2) yes
C13 N1 H1n1 . . . 117.1(13) no
P1 N1 H1n1 . . . 116.0(13) no
N1 C13 C14 . . . 109.1(3) no
N1 C13 C15 . . . 111.5(3) no
C14 C13 C15 . . . 111.5(3) no
N1 C13 H1c13 . . . 107.2 no
C14 C13 H1c13 . . . 108.9 no
C15 C13 H1c13 . . . 108.5 no
C13 C14 H1c14 . . . 111.2 no
C13 C14 H3c14 . . . 110.1 no
H1c14 C14 H3c14 . . . 108.3 no
C13 C14 H2c14 . . . 109.6 no
H1c14 C14 H2c14 . . . 109.7 no
H3c14 C14 H2c14 . . . 108.0 no
C13 C15 C20 . . . 120.7(3) no
C13 C15 C16 . . . 120.9(3) no
C20 C15 C16 . . . 118.4(3) no
C15 C20 C19 . . . 121.0(3) no
C15 C20 H1c20 . . . 120.3 no
C19 C20 H1c20 . . . 118.7 no
C20 C19 C18 . . . 120.4(3) no
C20 C19 H1c19 . . . 119.5 no
C18 C19 H1c19 . . . 120.1 no
C19 C18 C17 . . . 118.2(3) no
C19 C18 C21 . . . 120.9(3) no
C17 C18 C21 . . . 120.8(3) no
C18 C17 C16 . . . 121.1(3) no
C18 C17 H1c17 . . . 119.8 no
C16 C17 H1c17 . . . 119.0 no
C15 C16 C17 . . . 120.7(3) no
C15 C16 H1c16 . . . 119.5 no
C17 C16 H1c16 . . . 119.8 no
C18 C21 H3c21 . . . 110.9 no
C18 C21 H2c21 . . . 109.7 no
H3c21 C21 H2c21 . . . 108.5 no
C18 C21 H1c21 . . . 109.5 no
H3c21 C21 H1c21 . . . 109.0 no
H2c21 C21 H1c21 . . . 109.2 no
C7 O3 P1 . . . 123.7(2) no
O3 C7 C12 . . . 117.7(3) no
O3 C7 C8 . . . 120.0(3) no
C12 C7 C8 . . . 122.1(3) no
C7 C12 C11 . . . 118.5(3) no
C7 C12 H1c12 . . . 121.1 no
C11 C12 H1c12 . . . 120.3 no
C12 C11 C10 . . . 120.6(3) no
C12 C11 H1c11 . . . 119.4 no
C10 C11 H1c11 . . . 120.0 no
C11 C10 C9 . . . 119.6(3) no
C11 C10 H1c10 . . . 120.3 no
C9 C10 H1c10 . . . 120.2 no
C10 C9 C8 . . . 120.9(3) no
C10 C9 H1c9 . . . 119.5 no
C8 C9 H1c9 . . . 119.5 no
C9 C8 C7 . . . 118.3(3) no
C9 C8 H1c8 . . . 120.4 no
C7 C8 H1c8 . . . 121.3 no
N1 P1 O3 . . . 110.88(14) yes
N1 P1 O1 . . . 111.20(14) yes
O3 P1 O1 . . . 116.33(13) yes
N1 P1 O2 . . . 108.25(14) yes
O3 P1 O2 . . . 93.14(13) yes
O1 P1 O2 . . . 115.68(13) yes
P1 O2 C1 . . . 125.0(2) no
O2 C1 C6 . . . 114.6(3) no
O2 C1 C2 . . . 123.6(3) no
C6 C1 C2 . . . 121.7(3) no
C1 C6 C5 . . . 118.9(4) no
C1 C6 H1c6 . . . 120.6 no
C5 C6 H1c6 . . . 120.5 no
C6 C5 C4 . . . 120.5(4) no
C6 C5 H1c5 . . . 118.9 no
C4 C5 H1c5 . . . 120.5 no
C2 C3 C4 . . . 120.3(4) no
C2 C3 H1c3 . . . 119.9 no
C4 C3 H1c3 . . . 119.8 no
C3 C2 C1 . . . 118.7(4) no
C3 C2 H1c2 . . . 120.4 no
C1 C2 H1c2 . . . 120.9 no
C34 N2 P2 . . . 126.0(2) no
C34 N2 H1n2 . . . 116.9(13) no
P2 N2 H1n2 . . . 116.6(13) no
N2 C34 C35 . . . 108.7(3) no
N2 C34 C36 . . . 113.2(3) no
C35 C34 C36 . . . 110.1(3) no
N2 C34 H1c34 . . . 107.4 no
C35 C34 H1c34 . . . 108.5 no
C36 C34 H1c34 . . . 108.8 no
C34 C35 H1c35 . . . 109.8 no
C34 C35 H2c35 . . . 109.3 no
H1c35 C35 H2c35 . . . 109.5 no
C34 C35 H3c35 . . . 109.9 no
H1c35 C35 H3c35 . . . 108.9 no
H2c35 C35 H3c35 . . . 109.4 no
C34 C36 C41 . . . 121.2(3) no
C34 C36 C37 . . . 120.2(3) no
C41 C36 C37 . . . 118.5(3) no
C36 C41 C40 . . . 120.8(3) no
C36 C41 H1c41 . . . 119.8 no
C40 C41 H1c41 . . . 119.4 no
C41 C40 C39 . . . 121.1(3) no
C41 C40 H1c40 . . . 119.1 no
C39 C40 H1c40 . . . 119.8 no
C40 C39 C38 . . . 118.0(3) no
C40 C39 C42 . . . 120.5(3) no
C38 C39 C42 . . . 121.4(3) no
C39 C38 C37 . . . 120.5(3) no
C39 C38 H1c38 . . . 119.6 no
C37 C38 H1c38 . . . 120.0 no
C38 C37 C36 . . . 121.0(3) no
C38 C37 H1c37 . . . 119.0 no
C36 C37 H1c37 . . . 119.9 no
C39 C42 H3c42 . . . 110.8 no
C39 C42 H2c42 . . . 109.5 no
H3c42 C42 H2c42 . . . 107.8 no
C39 C42 H1c42 . . . 110.6 no
H3c42 C42 H1c42 . . . 108.9 no
H2c42 C42 H1c42 . . . 109.1 no
N2 P2 O4 . . . 111.88(15) yes
N2 P2 O5 . . . 108.22(14) yes
O4 P2 O5 . . . 115.33(13) yes
N2 P2 O6 . . . 109.62(14) yes
O4 P2 O6 . . . 115.90(13) yes
O5 P2 O6 . . . 94.52(12) yes
P2 O5 C22 . . . 119.4(2) yes
O5 C22 C27 . . . 119.1(3) no
O5 C22 C23 . . . 118.5(3) no
C27 C22 C23 . . . 122.2(3) no
C22 C27 C26 . . . 118.6(3) no
C22 C27 H1c27 . . . 120.7 no
C26 C27 H1c27 . . . 120.6 no
C27 C26 C25 . . . 120.2(4) no
C27 C26 H1c26 . . . 119.1 no
C25 C26 H1c26 . . . 120.8 no
C26 C25 C24 . . . 120.3(3) no
C26 C25 H1c25 . . . 120.8 no
C24 C25 H1c25 . . . 118.9 no
C25 C24 C23 . . . 120.3(4) no
C25 C24 H1c24 . . . 119.7 no
C23 C24 H1c24 . . . 120.0 no
C24 C23 C22 . . . 118.4(4) no
C24 C23 H1c23 . . . 120.3 no
C22 C23 H1c23 . . . 121.3 no
P2 O6 C28 . . . 122.1(2) no
O6 C28 C33 . . . 122.9(3) no
O6 C28 C29 . . . 115.5(3) no
C33 C28 C29 . . . 121.6(3) no
C28 C33 C32 . . . 118.5(3) no
C28 C33 H1c33 . . . 121.5 no
C32 C33 H1c33 . . . 119.9 no
C33 C32 C31 . . . 120.9(3) no
C33 C32 H1c32 . . . 119.8 no
C31 C32 H1c32 . . . 119.4 no
C32 C31 C30 . . . 119.5(3) no
C32 C31 H1c31 . . . 120.0 no
C30 C31 H1c31 . . . 120.5 no
C31 C30 C29 . . . 120.8(3) no
C31 C30 H1c30 . . . 119.5 no
C29 C30 H1c30 . . . 119.7 no
C30 C29 C28 . . . 118.7(3) no
C30 C29 H1c29 . . . 121.0 no
C28 C29 H1c29 . . . 120.3 no
C3 C4 C5 . . . 119.9(3) no
C3 C4 H1c4 . . . 119.3 no
C5 C4 H1c4 . . . 120.8 no

loop_
_geom_bond_atom_site_label_1
_geom_bond_atom_site_label_2
_geom_bond_site_symmetry_1
_geom_bond_site_symmetry_2
_geom_bond_distance
_geom_bond_publ_flag
N1 C13 . . 1.469(4) yes
N1 P1 . . 1.600(3) yes
N1 H1n1 . . 0.863(18) no
C13 C14 . . 1.522(5) no
C13 C15 . . 1.516(4) no
C13 H1c13 . . 0.984 no
C14 H1c14 . . 0.955 no
C14 H3c14 . . 0.971 no
C14 H2c14 . . 0.965 no
C15 C20 . . 1.388(5) no
C15 C16 . . 1.393(5) no
C20 C19 . . 1.392(5) no
C20 H1c20 . . 0.940 no
C19 C18 . . 1.397(5) no
C19 H1c19 . . 0.936 no
C18 C17 . . 1.390(5) no
C18 C21 . . 1.507(5) no
C17 C16 . . 1.384(5) no
C17 H1c17 . . 0.941 no
C16 H1c16 . . 0.934 no
C21 H3c21 . . 0.954 no
C21 H2c21 . . 0.971 no
C21 H1c21 . . 0.969 no
O3 C7 . . 1.404(4) yes
O3 P1 . . 1.589(2) yes
C7 C12 . . 1.378(5) no
C7 C8 . . 1.386(5) no
C12 C11 . . 1.398(5) no
C12 H1c12 . . 0.939 no
C11 C10 . . 1.381(5) no
C11 H1c11 . . 0.933 no
C10 C9 . . 1.389(5) no
C10 H1c10 . . 0.927 no
C9 C8 . . 1.388(5) no
C9 H1c9 . . 0.937 no
C8 H1c8 . . 0.934 no
P1 O1 . . 1.470(2) yes
P1 O2 . . 1.598(2) yes
O2 C1 . . 1.395(4) yes
C1 C6 . . 1.383(5) no
C1 C2 . . 1.380(5) no
C6 C5 . . 1.390(5) no
C6 H1c6 . . 0.942 no
C5 C4 . . 1.377(6) no
C5 H1c5 . . 0.934 no
C3 C2 . . 1.392(5) no
C3 C4 . . 1.394(6) no
C3 H1c3 . . 0.923 no
C2 H1c2 . . 0.936 no
N2 C34 . . 1.468(4) yes
N2 P2 . . 1.604(3) yes
N2 H1n2 . . 0.873(18) no
C34 C35 . . 1.528(5) no
C34 C36 . . 1.528(5) no
C34 H1c34 . . 0.984 no
C35 H1c35 . . 0.963 no
C35 H2c35 . . 0.961 no
C35 H3c35 . . 0.974 no
C36 C41 . . 1.388(5) no
C36 C37 . . 1.389(5) no
C41 C40 . . 1.385(5) no
C41 H1c41 . . 0.937 no
C40 C39 . . 1.396(5) no
C40 H1c40 . . 0.940 no
C39 C38 . . 1.399(5) no
C39 C42 . . 1.509(5) no
C38 C37 . . 1.391(5) no
C38 H1c38 . . 0.933 no
C37 H1c37 . . 0.943 no
C42 H3c42 . . 0.962 no
C42 H2c42 . . 0.977 no
C42 H1c42 . . 0.958 no
P2 O4 . . 1.467(2) yes
P2 O5 . . 1.591(2) yes
P2 O6 . . 1.596(2) yes
O5 C22 . . 1.411(4) yes
C22 C27 . . 1.382(5) no
C22 C23 . . 1.376(5) no
C27 C26 . . 1.391(5) no
C27 H1c27 . . 0.939 no
C26 C25 . . 1.383(6) no
C26 H1c26 . . 0.942 no
C25 C24 . . 1.381(6) no
C25 H1c25 . . 0.930 no
C24 C23 . . 1.399(5) no
C24 H1c24 . . 0.925 no
C23 H1c23 . . 0.930 no
O6 C28 . . 1.399(4) yes
C28 C33 . . 1.382(5) no
C28 C29 . . 1.387(5) no
C33 C32 . . 1.392(5) no
C33 H1c33 . . 0.930 no
C32 C31 . . 1.383(6) no
C32 H1c32 . . 0.934 no
C31 C30 . . 1.381(6) no
C31 H1c31 . . 0.933 no
C30 C29 . . 1.388(5) no
C30 H1c30 . . 0.930 no
C29 H1c29 . . 0.934 no
C4 H1c4 . . 0.934 no

loop_
_geom_hbond_atom_site_label_D
_geom_hbond_atom_site_label_H
_geom_hbond_atom_site_label_A
_geom_hbond_site_symmetry_D
_geom_hbond_site_symmetry_H
_geom_hbond_site_symmetry_A
_geom_hbond_distance_DH
_geom_hbond_distance_HA
_geom_hbond_distance_DA
_geom_hbond_angle_DHA
_geom_hbond_publ_flag
C23 H1c23 O1 . . 1_565 0.93 2.58 3.476(5) 162.2(2) yes
N2 H1n2 O1 . . . 0.873 1.937 2.809(4) 178(2) yes
N1 H1n1 O4 . . 1_545 0.863 1.988 2.848(4) 174.3(19) yes

_cod_database_fobs_code 2022346
